data_4068973
loop_
_publ_author_name
'Samantaray, Manoja K.'
'Shaikh, Mobin M.'
'Ghosh, Prasenjit'

_publ_section_title
;
 Rare [(NHC)2Ni-OH]-Type Terminal Nickel Hydroxo and [(NHC)2Ni]-Type
 Complexes ofN/O-Functionalized N-Heterocyclic Carbenes as Precatalysts
 for Highly Desirable Base-Free Michael Reactions in Air at Ambient
 Temperature
;
_journal_issue 7
_journal_name_full Organometallics
_journal_page_first 2267
_journal_paper_doi 10.1021/om801186f
_journal_volume 28
_journal_year 2009
_chemical_formula_sum 'C94 H107 N15 Ni2 O7'
_chemical_formula_weight 1676.37
_chemical_name_systematic
;
 ?
;
_space_group_IT_number 2
_symmetry_cell_setting triclinic
_symmetry_space_group_name_Hall '-P 1'
_symmetry_space_group_name_H-M 'P -1'
_atom_sites_solution_hydrogens geom
_atom_sites_solution_primary direct
_atom_sites_solution_secondary difmap
_audit_creation_method SHELXL-97
_cell_angle_alpha 85.025(2)
_cell_angle_beta 78.820(2)
_cell_angle_gamma 81.708(2)
_cell_formula_units_Z 2
_cell_length_a 11.7448(4)
_cell_length_b 19.8621(4)
_cell_length_c 20.7451(5)
_cell_measurement_reflns_used 13604
_cell_measurement_temperature 150(2)
_cell_measurement_theta_max 32.3965
_cell_measurement_theta_min 2.9957
_cell_volume 4689.3(2)
_computing_cell_refinement 'CrysAlis RED, Oxford Diffraction Ltd.,'
_computing_data_collection 'CrysAlis CCD, Oxford Diffraction Ltd.,'
_computing_data_reduction 'CrysAlis RED, Oxford Diffraction Ltd.,'
_computing_molecular_graphics Ortep3
_computing_publication_material Shelx97
_computing_structure_refinement 'SHELXL-97 (Sheldrick, 1997)'
_computing_structure_solution 'SHELXS-97 (Sheldrick, 1997)'
_diffrn_ambient_temperature 150(2)
_diffrn_detector_area_resol_mean 15.9948
_diffrn_measured_fraction_theta_full 0.987
_diffrn_measured_fraction_theta_max 0.987
_diffrn_measurement_device_type 'OXFORD DIFFRACTION XCALIBUR-S'
_diffrn_measurement_method \w/q-scan
_diffrn_radiation_monochromator graphite
_diffrn_radiation_source 'Enhance (Mo) X-ray Source'
_diffrn_radiation_type MoK\a
_diffrn_radiation_wavelength 0.71073
_diffrn_reflns_av_R_equivalents 0.0386
_diffrn_reflns_av_sigmaI/netI 0.0728
_diffrn_reflns_limit_h_max 13
_diffrn_reflns_limit_h_min -13
_diffrn_reflns_limit_k_max 22
_diffrn_reflns_limit_k_min -23
_diffrn_reflns_limit_l_max 24
_diffrn_reflns_limit_l_min -24
_diffrn_reflns_number 36243
_diffrn_reflns_theta_full 25.00
_diffrn_reflns_theta_max 25.00
_diffrn_reflns_theta_min 3.01
_exptl_absorpt_coefficient_mu 0.461
_exptl_absorpt_correction_T_max 0.9094
_exptl_absorpt_correction_T_min 0.8627
_exptl_absorpt_correction_type multi-scan
_exptl_absorpt_process_details
;
CrysAlis RED, Oxford Diffraction Ltd.,
Version 1.171.31.7 (release 18-10-2006 CrysAlis171 .NET)
(compiled Oct 18 2006,16:28:17)
Empirical absorption correction using spherical harmonics,
 implemented in SCALE3 ABSPACK scaling algorithm.
;
_exptl_crystal_colour green
_exptl_crystal_density_diffrn 1.187
_exptl_crystal_density_method 'not measured'
_exptl_crystal_description block
_exptl_crystal_F_000 1776
_exptl_crystal_size_max 0.33
_exptl_crystal_size_mid 0.27
_exptl_crystal_size_min 0.21
_refine_diff_density_max 2.635
_refine_diff_density_min -0.597
_refine_diff_density_rms 0.120
_refine_ls_extinction_method none
_refine_ls_goodness_of_fit_ref 1.030
_refine_ls_hydrogen_treatment mixed
_refine_ls_matrix_type full
_refine_ls_number_parameters 1085
_refine_ls_number_reflns 16280
_refine_ls_number_restraints 0
_refine_ls_restrained_S_all 1.030
_refine_ls_R_factor_all 0.1085
_refine_ls_R_factor_gt 0.0733
_refine_ls_shift/su_max 1.661
_refine_ls_shift/su_mean 0.010
_refine_ls_structure_factor_coef Fsqd
_refine_ls_weighting_details 'calc w=1/[\s^2^(Fo^2^)+(0.1658P)^2^+0.0000P] where P=(Fo^2^+2Fc^2^)/3'
_refine_ls_weighting_scheme calc
_refine_ls_wR_factor_gt 0.2293
_refine_ls_wR_factor_ref 0.2476
_reflns_number_gt 10541
_reflns_number_total 16280
_reflns_threshold_expression >2sigma(I)
_cod_data_source_file om801186f_si_003.cif
_cod_data_source_block pg198
_cod_depositor_comments
;
The following automatic conversions were performed:

'_symmetry_cell_setting' value 'Triclinic' changed to 'triclinic'
according to /home/saulius/struct/CIF-dictionaries/cif_core.dic
dictionary named 'cif_core.dic' version 2.4.2 from 2011-04-26.

Automatic conversion script
Id: cif_fix_values 1715 2011-07-08 13:25:40Z adriana 
;
_cod_database_code 4068973

loop_
_symmetry_equiv_pos_as_xyz
'x, y, z'
'-x, -y, -z'

loop_
_atom_site_label
_atom_site_type_symbol
_atom_site_fract_x
_atom_site_fract_y
_atom_site_fract_z
_atom_site_U_iso_or_equiv
_atom_site_adp_type
_atom_site_occupancy
_atom_site_symmetry_multiplicity
_atom_site_calc_flag
_atom_site_refinement_flags
Ni1 Ni 0.39459(5) 0.12864(3) 0.21584(3) 0.02182(19) Uani 1 1 d .
Ni2 Ni 1.15594(5) -0.35834(3) 0.29763(3) 0.02000(18) Uani 1 1 d .
O1 O 0.3865(3) -0.07834(17) 0.22921(16) 0.0297(8) Uani 1 1 d .
O2 O 0.3053(3) 0.15131(17) 0.29962(16) 0.0314(9) Uani 1 1 d .
O3 O 1.1425(3) -0.56060(17) 0.28149(16) 0.0286(8) Uani 1 1 d .
O4 O 1.2491(3) -0.33857(16) 0.21423(16) 0.0272(8) Uani 1 1 d .
N1 N 0.4981(4) 0.1354(2) 0.07182(19) 0.0261(9) Uani 1 1 d .
N2 N 0.5354(3) 0.0406(2) 0.12529(18) 0.0219(9) Uani 1 1 d .
N3 N 0.3473(3) 0.0388(2) 0.23243(18) 0.0217(9) Uani 1 1 d .
N4 N 0.5383(4) 0.2440(2) 0.1893(2) 0.0327(11) Uani 1 1 d .
N5 N 0.3547(4) 0.2701(2) 0.22412(19) 0.0268(10) Uani 1 1 d .
N6 N 0.1828(4) 0.2265(2) 0.3685(2) 0.0384(12) Uani 1 1 d .
N7 N 1.0426(4) -0.3572(2) 0.43934(19) 0.0246(9) Uani 1 1 d .
N8 N 0.9966(3) -0.4311(2) 0.38326(18) 0.0218(9) Uani 1 1 d .
N9 N 1.1956(3) -0.45458(19) 0.28289(18) 0.0205(9) Uani 1 1 d .
N10 N 1.0104(4) -0.2237(2) 0.3235(2) 0.0262(9) Uani 1 1 d .
N11 N 1.1933(4) -0.2206(2) 0.28599(19) 0.0233(9) Uani 1 1 d .
N12 N 1.3625(4) -0.2690(2) 0.14136(19) 0.0266(10) Uani 1 1 d .
C1 C 0.4800(4) 0.1036(2) 0.1333(2) 0.0228(11) Uani 1 1 d .
C2 C 0.5635(5) 0.0914(3) 0.0272(2) 0.0320(12) Uani 1 1 d .
H2 H 0.5876 0.1014 -0.0186 0.038 Uiso 1 1 calc R
C3 C 0.5872(5) 0.0316(3) 0.0602(2) 0.0325(12) Uani 1 1 d .
H3 H 0.6308 -0.0089 0.0424 0.039 Uiso 1 1 calc R
C4 C 0.4534(5) 0.2049(3) 0.0514(3) 0.0331(13) Uani 1 1 d .
H4A H 0.4994 0.2177 0.0079 0.040 Uiso 1 1 calc R
H4B H 0.4648 0.2364 0.0833 0.040 Uiso 1 1 calc R
C5 C 0.3243(5) 0.2136(3) 0.0465(2) 0.0344(13) Uani 1 1 d .
C6 C 0.2491(6) 0.2648(4) 0.0769(3) 0.0559(19) Uani 1 1 d .
H6 H 0.2783 0.2932 0.1027 0.067 Uiso 1 1 calc R
C7 C 0.1365(9) 0.2771(5) 0.0720(4) 0.085(3) Uani 1 1 d .
H7 H 0.0874 0.3146 0.0923 0.102 Uiso 1 1 calc R
C8 C 0.0910(7) 0.2324(6) 0.0356(5) 0.089(3) Uani 1 1 d .
H8 H 0.0105 0.2387 0.0325 0.107 Uiso 1 1 calc R
C9 C 0.1674(7) 0.1795(5) 0.0050(4) 0.077(2) Uani 1 1 d .
H9 H 0.1391 0.1492 -0.0192 0.093 Uiso 1 1 calc R
C10 C 0.2849(6) 0.1711(4) 0.0098(3) 0.0496(16) Uani 1 1 d .
H10 H 0.3377 0.1360 -0.0124 0.059 Uiso 1 1 calc R
C11 C 0.5372(4) -0.0127(2) 0.1782(2) 0.0262(11) Uani 1 1 d .
H11A H 0.5864 -0.0019 0.2087 0.031 Uiso 1 1 calc R
H11B H 0.5722 -0.0568 0.1594 0.031 Uiso 1 1 calc R
C12 C 0.4135(4) -0.0186(2) 0.2160(2) 0.0226(11) Uani 1 1 d .
C13 C 0.2328(4) 0.0318(2) 0.2689(2) 0.0235(11) Uani 1 1 d .
C14 C 0.2162(5) 0.0129(2) 0.3359(2) 0.0284(12) Uani 1 1 d .
C15 C 0.3157(5) 0.0004(3) 0.3736(3) 0.0381(14) Uani 1 1 d .
H15A H 0.2918 0.0245 0.4148 0.046 Uiso 1 1 calc R
H15B H 0.3837 0.0202 0.3471 0.046 Uiso 1 1 calc R
C16 C 0.3539(6) -0.0752(3) 0.3910(3) 0.0524(17) Uani 1 1 d .
H16A H 0.2863 -0.0960 0.4155 0.079 Uiso 1 1 calc R
H16B H 0.4145 -0.0791 0.4181 0.079 Uiso 1 1 calc R
H16C H 0.3852 -0.0988 0.3504 0.079 Uiso 1 1 calc R
C17 C 0.1018(5) 0.0067(3) 0.3698(3) 0.0348(13) Uani 1 1 d .
H17 H 0.0887 -0.0063 0.4155 0.042 Uiso 1 1 calc R
C18 C 0.0092(5) 0.0193(3) 0.3371(3) 0.0389(14) Uani 1 1 d .
H18 H -0.0673 0.0138 0.3603 0.047 Uiso 1 1 calc R
C19 C 0.0252(5) 0.0399(3) 0.2707(3) 0.0371(13) Uani 1 1 d .
H19 H -0.0402 0.0499 0.2493 0.045 Uiso 1 1 calc R
C20 C 0.1376(5) 0.0459(3) 0.2355(2) 0.0304(12) Uani 1 1 d .
C21 C 0.1553(5) 0.0669(3) 0.1625(3) 0.0392(14) Uani 1 1 d .
H21A H 0.2119 0.1005 0.1527 0.047 Uiso 1 1 calc R
H21B H 0.0799 0.0897 0.1518 0.047 Uiso 1 1 calc R
C22 C 0.1995(6) 0.0079(4) 0.1184(3) 0.0553(18) Uani 1 1 d .
H22A H 0.2789 -0.0111 0.1241 0.083 Uiso 1 1 calc R
H22B H 0.2004 0.0242 0.0723 0.083 Uiso 1 1 calc R
H22C H 0.1476 -0.0275 0.1303 0.083 Uiso 1 1 calc R
C23 C 0.4356(4) 0.2170(2) 0.2073(2) 0.0229(11) Uani 1 1 d .
C24 C 0.5183(6) 0.3130(3) 0.1950(3) 0.0430(15) Uani 1 1 d .
H24 H 0.5757 0.3433 0.1844 0.052 Uiso 1 1 calc R
C25 C 0.4029(5) 0.3309(3) 0.2184(3) 0.0357(13) Uani 1 1 d .
H25 H 0.3636 0.3750 0.2286 0.043 Uiso 1 1 calc R
C26 C 0.6530(5) 0.2054(3) 0.1693(3) 0.0444(15) Uani 1 1 d .
H26A H 0.6833 0.2177 0.1225 0.053 Uiso 1 1 calc R
H26B H 0.6455 0.1561 0.1735 0.053 Uiso 1 1 calc R
C27 C 0.7395(6) 0.2190(3) 0.2108(3) 0.0488(16) Uani 1 1 d .
C28 C 0.8565(6) 0.2119(4) 0.1835(4) 0.0602(19) Uani 1 1 d .
H28 H 0.8803 0.1999 0.1390 0.072 Uiso 1 1 calc R
C29 C 0.9381(7) 0.2214(4) 0.2178(5) 0.074(2) Uani 1 1 d .
H29 H 1.0186 0.2146 0.1982 0.089 Uiso 1 1 calc R
C30 C 0.9053(7) 0.2407(4) 0.2803(5) 0.073(2) Uani 1 1 d .
H30 H 0.9633 0.2494 0.3036 0.088 Uiso 1 1 calc R
C31 C 0.7932(9) 0.2478(5) 0.3097(4) 0.084(3) Uani 1 1 d .
H31 H 0.7711 0.2603 0.3541 0.101 Uiso 1 1 calc R
C32 C 0.7083(7) 0.2366(4) 0.2739(4) 0.072(2) Uani 1 1 d .
H32 H 0.6281 0.2415 0.2942 0.086 Uiso 1 1 calc R
C33 C 0.2359(5) 0.2606(3) 0.2543(2) 0.0309(12) Uani 1 1 d .
H33A H 0.1959 0.2442 0.2220 0.037 Uiso 1 1 calc R
H33B H 0.1917 0.3042 0.2698 0.037 Uiso 1 1 calc R
C34 C 0.2418(5) 0.2083(3) 0.3119(2) 0.0300(12) Uani 1 1 d .
C35 C 0.1946(6) 0.1823(3) 0.4264(3) 0.0402(15) Uani 1 1 d .
C36 C 0.2954(6) 0.1752(3) 0.4517(3) 0.0478(16) Uani 1 1 d .
C37 C 0.3986(7) 0.2114(4) 0.4182(4) 0.064(2) Uani 1 1 d .
C38 C 0.423(3) 0.2559(17) 0.4407(11) 0.58(4) Uani 1 1 d .
H38A H 0.3599 0.2940 0.4421 0.866 Uiso 1 1 calc R
H38B H 0.4952 0.2702 0.4139 0.866 Uiso 1 1 calc R
H38C H 0.4363 0.2422 0.4855 0.866 Uiso 1 1 calc R
C39 C 0.2984(7) 0.1342(4) 0.5103(3) 0.0563(18) Uani 1 1 d .
H39 H 0.3676 0.1281 0.5286 0.068 Uiso 1 1 calc R
C40 C 0.2051(7) 0.1029(4) 0.5418(3) 0.0581(19) Uani 1 1 d .
H40 H 0.2104 0.0746 0.5807 0.070 Uiso 1 1 calc R
C41 C 0.1020(7) 0.1130(3) 0.5164(3) 0.0527(19) Uani 1 1 d .
H41 H 0.0361 0.0924 0.5390 0.063 Uiso 1 1 calc R
C42 C 0.0942(6) 0.1526(3) 0.4586(3) 0.0387(14) Uani 1 1 d .
C43 C -0.0117(6) 0.1650(3) 0.4281(3) 0.0462(17) Uani 1 1 d .
H43A H 0.0072 0.1451 0.3846 0.055 Uiso 1 1 calc R
H43B H -0.0326 0.2148 0.4207 0.055 Uiso 1 1 calc R
C44 C -0.1181(7) 0.1354(4) 0.4688(4) 0.065(2) Uani 1 1 d .
H44A H -0.1008 0.0856 0.4732 0.098 Uiso 1 1 calc R
H44B H -0.1854 0.1479 0.4468 0.098 Uiso 1 1 calc R
H44C H -0.1363 0.1536 0.5126 0.098 Uiso 1 1 calc R
C45 C 1.0646(4) -0.3812(2) 0.3781(2) 0.0212(10) Uani 1 1 d .
C46 C 0.9316(4) -0.4387(3) 0.4458(2) 0.0271(11) Uani 1 1 d .
H46 H 0.8774 -0.4703 0.4607 0.032 Uiso 1 1 calc R
C47 C 0.9603(4) -0.3924(3) 0.4814(2) 0.0293(12) Uani 1 1 d .
H47 H 0.9303 -0.3851 0.5265 0.035 Uiso 1 1 calc R
C48 C 1.0982(5) -0.3055(3) 0.4620(2) 0.0314(12) Uani 1 1 d .
H48A H 1.0517 -0.2905 0.5046 0.038 Uiso 1 1 calc R
H48B H 1.0979 -0.2655 0.4300 0.038 Uiso 1 1 calc R
C49 C 1.2221(5) -0.3295(3) 0.4705(3) 0.0352(13) Uani 1 1 d .
C50 C 1.3152(6) -0.2980(4) 0.4339(3) 0.0577(19) Uani 1 1 d .
H50 H 1.3002 -0.2598 0.4045 0.069 Uiso 1 1 calc R
C51 C 1.4299(7) -0.3225(5) 0.4406(4) 0.078(3) Uani 1 1 d .
H51 H 1.4926 -0.3012 0.4149 0.094 Uiso 1 1 calc R
C52 C 1.4534(7) -0.3759(5) 0.4830(4) 0.075(3) Uani 1 1 d .
H52 H 1.5321 -0.3924 0.4866 0.090 Uiso 1 1 calc R
C53 C 1.3632(8) -0.4063(4) 0.5207(4) 0.075(2) Uani 1 1 d .
H53 H 1.3800 -0.4434 0.5509 0.090 Uiso 1 1 calc R
C54 C 1.2458(6) -0.3833(3) 0.5153(3) 0.0490(16) Uani 1 1 d .
H54 H 1.1838 -0.4043 0.5420 0.059 Uiso 1 1 calc R
C55 C 0.9971(4) -0.4736(2) 0.3291(2) 0.0236(11) Uani 1 1 d .
H55A H 0.9551 -0.4468 0.2963 0.028 Uiso 1 1 calc R
H55B H 0.9548 -0.5130 0.3462 0.028 Uiso 1 1 calc R
C56 C 1.1211(4) -0.4996(2) 0.2954(2) 0.0196(10) Uani 1 1 d .
C57 C 1.3139(4) -0.4791(2) 0.2519(2) 0.0215(10) Uani 1 1 d .
C58 C 1.3998(4) -0.4918(3) 0.2906(2) 0.0272(11) Uani 1 1 d .
C59 C 1.3720(5) -0.4845(4) 0.3644(3) 0.0458(16) Uani 1 1 d .
H59A H 1.3143 -0.4435 0.3741 0.055 Uiso 1 1 calc R
H59B H 1.4441 -0.4780 0.3797 0.055 Uiso 1 1 calc R
C60 C 1.3231(7) -0.5465(5) 0.4018(3) 0.075(3) Uani 1 1 d .
H60A H 1.2479 -0.5507 0.3897 0.113 Uiso 1 1 calc R
H60B H 1.3116 -0.5410 0.4492 0.113 Uiso 1 1 calc R
H60C H 1.3782 -0.5875 0.3905 0.113 Uiso 1 1 calc R
C61 C 1.5160(4) -0.5138(3) 0.2605(3) 0.0304(12) Uani 1 1 d .
H61 H 1.5752 -0.5244 0.2865 0.036 Uiso 1 1 calc R
C62 C 1.5439(4) -0.5200(2) 0.1932(3) 0.0284(12) Uani 1 1 d .
H62 H 1.6226 -0.5337 0.1728 0.034 Uiso 1 1 calc R
C63 C 1.4575(4) -0.5064(3) 0.1555(3) 0.0301(12) Uani 1 1 d .
H63 H 1.4777 -0.5108 0.1094 0.036 Uiso 1 1 calc R
C64 C 1.3407(4) -0.4863(2) 0.1840(2) 0.0232(11) Uani 1 1 d .
C65 C 1.2482(4) -0.4743(3) 0.1405(2) 0.0291(12) Uani 1 1 d .
H65A H 1.1762 -0.4485 0.1644 0.035 Uiso 1 1 calc R
H65B H 1.2770 -0.4464 0.1003 0.035 Uiso 1 1 calc R
C66 C 1.2196(5) -0.5408(3) 0.1210(3) 0.0387(14) Uani 1 1 d .
H66A H 1.2917 -0.5679 0.1004 0.058 Uiso 1 1 calc R
H66B H 1.1656 -0.5312 0.0898 0.058 Uiso 1 1 calc R
H66C H 1.1829 -0.5662 0.1603 0.058 Uiso 1 1 calc R
C67 C 1.1115(4) -0.2636(2) 0.3052(2) 0.0228(11) Uani 1 1 d .
C68 C 1.1436(5) -0.1534(2) 0.2911(2) 0.0305(12) Uani 1 1 d .
H68 H 1.1821 -0.1139 0.2806 0.037 Uiso 1 1 calc R
C69 C 1.0275(5) -0.1560(3) 0.3145(3) 0.0336(13) Uani 1 1 d .
H69 H 0.9688 -0.1179 0.3231 0.040 Uiso 1 1 calc R
C70 C 0.8934(4) -0.2455(3) 0.3430(3) 0.0303(12) Uani 1 1 d .
H70A H 0.8511 -0.2222 0.3827 0.036 Uiso 1 1 calc R
H70B H 0.9017 -0.2952 0.3545 0.036 Uiso 1 1 calc R
C71 C 0.8225(5) -0.2297(3) 0.2887(3) 0.0316(12) Uani 1 1 d .
C72 C 0.8675(5) -0.2528(3) 0.2266(3) 0.0401(14) Uani 1 1 d .
H72 H 0.9439 -0.2773 0.2177 0.048 Uiso 1 1 calc R
C73 C 0.8008(6) -0.2399(3) 0.1773(3) 0.0498(16) Uani 1 1 d .
H73 H 0.8310 -0.2566 0.1350 0.060 Uiso 1 1 calc R
C74 C 0.6905(6) -0.2029(3) 0.1896(4) 0.0536(17) Uani 1 1 d .
H74 H 0.6452 -0.1936 0.1558 0.064 Uiso 1 1 calc R
C75 C 0.6471(5) -0.1797(3) 0.2513(4) 0.0505(17) Uani 1 1 d .
H75 H 0.5716 -0.1541 0.2600 0.061 Uiso 1 1 calc R
C76 C 0.7119(5) -0.1933(3) 0.3005(3) 0.0405(14) Uani 1 1 d .
H76 H 0.6804 -0.1774 0.3430 0.049 Uiso 1 1 calc R
C77 C 1.3133(4) -0.2440(3) 0.2550(2) 0.0252(11) Uani 1 1 d .
H77A H 1.3555 -0.2710 0.2875 0.030 Uiso 1 1 calc R
H77B H 1.3551 -0.2045 0.2376 0.030 Uiso 1 1 calc R
C78 C 1.3076(4) -0.2873(2) 0.1996(2) 0.0238(11) Uani 1 1 d .
C79 C 1.3582(4) -0.3061(2) 0.0863(2) 0.0258(11) Uani 1 1 d .
C80 C 1.4616(4) -0.3475(3) 0.0595(2) 0.0277(11) Uani 1 1 d .
C81 C 1.5647(5) -0.3560(3) 0.0938(3) 0.0341(13) Uani 1 1 d .
H81A H 1.5397 -0.3747 0.1394 0.041 Uiso 1 1 calc R
H81B H 1.5870 -0.3103 0.0968 0.041 Uiso 1 1 calc R
C82 C 1.6732(5) -0.4017(3) 0.0620(3) 0.0453(15) Uani 1 1 d .
H82A H 1.6516 -0.4461 0.0555 0.068 Uiso 1 1 calc R
H82B H 1.7316 -0.4078 0.0906 0.068 Uiso 1 1 calc R
H82C H 1.7060 -0.3804 0.0193 0.068 Uiso 1 1 calc R
C83 C 1.4605(5) -0.3799(3) 0.0023(2) 0.0333(13) Uani 1 1 d .
H83 H 1.5282 -0.4091 -0.0163 0.040 Uiso 1 1 calc R
C84 C 1.3654(5) -0.3708(3) -0.0274(2) 0.0358(13) Uani 1 1 d .
H84 H 1.3678 -0.3933 -0.0663 0.043 Uiso 1 1 calc R
C85 C 1.2653(5) -0.3292(3) -0.0015(2) 0.0345(13) Uani 1 1 d .
H85 H 1.1996 -0.3229 -0.0229 0.041 Uiso 1 1 calc R
C86 C 1.2602(5) -0.2962(3) 0.0562(2) 0.0301(12) Uani 1 1 d .
C87 C 1.1509(5) -0.2501(3) 0.0835(3) 0.0397(14) Uani 1 1 d .
H87A H 1.0830 -0.2647 0.0693 0.048 Uiso 1 1 calc R
H87B H 1.1378 -0.2549 0.1322 0.048 Uiso 1 1 calc R
C88 C 1.1579(7) -0.1763(4) 0.0615(4) 0.070(2) Uani 1 1 d .
H88A H 1.2299 -0.1630 0.0709 0.104 Uiso 1 1 calc R
H88B H 1.0900 -0.1480 0.0851 0.104 Uiso 1 1 calc R
H88C H 1.1583 -0.1700 0.0141 0.104 Uiso 1 1 calc R
C111 C 0.3696(7) 0.3662(4) 0.7254(4) 0.0620(19) Uani 1 1 d .
H11C H 0.4497 0.3748 0.7256 0.093 Uiso 1 1 calc R
H11D H 0.3702 0.3182 0.7174 0.093 Uiso 1 1 calc R
H11E H 0.3203 0.3763 0.7682 0.093 Uiso 1 1 calc R
C222 C 0.3242(6) 0.4087(4) 0.6747(4) 0.0573(19) Uani 1 1 d .
C333 C 0.0054(6) 0.4126(4) 0.9456(4) 0.069(2) Uani 1 1 d .
H33C H 0.0305 0.3674 0.9650 0.104 Uiso 1 1 calc R
H33D H -0.0803 0.4213 0.9539 0.104 Uiso 1 1 calc R
H33E H 0.0365 0.4473 0.9656 0.104 Uiso 1 1 calc R
C444 C 0.0497(6) 0.4152(3) 0.8746(4) 0.0517(17) Uani 1 1 d .
C555 C 0.1279(7) 0.5784(4) 0.7686(4) 0.069(2) Uani 1 1 d .
H55C H 0.1628 0.5320 0.7576 0.104 Uiso 1 1 calc R
H55D H 0.1764 0.6112 0.7430 0.104 Uiso 1 1 calc R
H55E H 0.0491 0.5872 0.7580 0.104 Uiso 1 1 calc R
C666 C 0.1209(6) 0.5855(4) 0.8385(5) 0.069(2) Uani 1 1 d .
N111 N 0.2882(6) 0.4439(5) 0.6345(4) 0.086(2) Uani 1 1 d .
N222 N 0.0866(6) 0.4174(3) 0.8203(3) 0.0727(19) Uani 1 1 d .
N333 N 0.1167(8) 0.5900(5) 0.8933(4) 0.110(3) Uani 1 1 d .
O111 O 0.0296(4) 0.3513(2) 0.37471(18) 0.0407(10) Uani 1 1 d .
O222 O 0.5394(4) 0.1486(2) 0.88545(18) 0.0335(9) Uani 1 1 d .
O555 O 0.6739(13) 0.0214(7) 0.3240(7) 0.232(6) Uiso 1 1 d .
H222 H 0.068(5) 0.312(3) 0.373(3) 0.038(18) Uiso 1 1 d .
H444 H 0.567(4) 0.126(3) 0.857(3) 0.014(14) Uiso 1 1 d .
H333 H 0.552(6) 0.191(4) 0.873(3) 0.06(2) Uiso 1 1 d .
H111 H 0.167(8) 0.420(5) 0.362(4) 0.12(3) Uiso 1 1 d .

loop_
_atom_site_aniso_label
_atom_site_aniso_U_11
_atom_site_aniso_U_22
_atom_site_aniso_U_33
_atom_site_aniso_U_23
_atom_site_aniso_U_13
_atom_site_aniso_U_12
Ni1 0.0268(4) 0.0188(3) 0.0192(3) 0.0001(2) 0.0006(3) -0.0080(3)
Ni2 0.0221(3) 0.0186(3) 0.0176(3) -0.0014(2) 0.0020(2) -0.0044(2)
O1 0.036(2) 0.0208(18) 0.0273(18) 0.0011(14) 0.0031(15) -0.0024(16)
O2 0.045(2) 0.0213(19) 0.0236(18) 0.0013(14) 0.0050(16) -0.0086(17)
O3 0.0283(19) 0.0212(19) 0.0333(19) -0.0059(15) 0.0062(15) -0.0071(15)
O4 0.035(2) 0.0209(18) 0.0241(17) -0.0038(14) 0.0036(15) -0.0089(15)
N1 0.030(2) 0.027(2) 0.021(2) 0.0011(17) -0.0013(17) -0.0078(19)
N2 0.022(2) 0.022(2) 0.018(2) -0.0014(16) 0.0037(16) -0.0031(17)
N3 0.019(2) 0.020(2) 0.023(2) -0.0004(16) 0.0013(16) -0.0033(17)
N4 0.034(3) 0.032(3) 0.032(2) -0.0050(19) 0.0034(19) -0.017(2)
N5 0.034(2) 0.021(2) 0.024(2) -0.0007(17) 0.0018(18) -0.0097(19)
N6 0.062(3) 0.023(2) 0.025(2) -0.0045(18) 0.011(2) -0.012(2)
N7 0.028(2) 0.026(2) 0.020(2) -0.0025(17) -0.0017(17) -0.0053(18)
N8 0.024(2) 0.021(2) 0.019(2) -0.0024(16) -0.0004(16) -0.0056(17)
N9 0.016(2) 0.020(2) 0.023(2) -0.0010(16) 0.0036(16) -0.0008(16)
N10 0.025(2) 0.019(2) 0.032(2) 0.0004(17) -0.0004(18) -0.0006(18)
N11 0.027(2) 0.020(2) 0.022(2) -0.0022(16) 0.0002(17) -0.0073(18)
N12 0.030(2) 0.027(2) 0.020(2) -0.0011(17) 0.0031(18) -0.0065(19)
C1 0.019(2) 0.025(3) 0.025(2) 0.000(2) -0.0015(19) -0.010(2)
C2 0.037(3) 0.033(3) 0.022(3) 0.002(2) 0.002(2) -0.005(2)
C3 0.036(3) 0.030(3) 0.028(3) -0.005(2) 0.004(2) -0.001(2)
C4 0.049(3) 0.023(3) 0.027(3) 0.004(2) -0.004(2) -0.011(2)
C5 0.044(3) 0.035(3) 0.019(3) 0.010(2) -0.005(2) 0.001(3)
C6 0.066(5) 0.055(4) 0.036(3) 0.004(3) -0.008(3) 0.023(4)
C7 0.082(7) 0.102(7) 0.049(5) 0.011(5) -0.001(4) 0.040(6)
C8 0.041(4) 0.135(9) 0.072(6) 0.042(6) -0.006(4) 0.022(5)
C9 0.067(6) 0.104(7) 0.064(5) 0.023(5) -0.025(4) -0.025(5)
C10 0.043(4) 0.056(4) 0.051(4) 0.004(3) -0.015(3) -0.006(3)
C11 0.028(3) 0.022(3) 0.026(3) 0.001(2) -0.003(2) 0.001(2)
C12 0.029(3) 0.022(3) 0.019(2) 0.0017(19) -0.006(2) -0.010(2)
C13 0.023(3) 0.017(2) 0.029(3) 0.000(2) 0.000(2) -0.006(2)
C14 0.035(3) 0.018(3) 0.029(3) -0.002(2) 0.006(2) -0.008(2)
C15 0.046(3) 0.041(3) 0.026(3) 0.006(2) -0.001(2) -0.013(3)
C16 0.056(4) 0.057(4) 0.040(3) 0.007(3) -0.009(3) 0.002(3)
C17 0.043(3) 0.025(3) 0.033(3) -0.005(2) 0.010(3) -0.013(2)
C18 0.030(3) 0.029(3) 0.053(4) -0.008(3) 0.013(3) -0.012(2)
C19 0.029(3) 0.033(3) 0.048(3) -0.007(3) 0.001(3) -0.008(2)
C20 0.033(3) 0.026(3) 0.031(3) -0.004(2) 0.001(2) -0.009(2)
C21 0.026(3) 0.050(4) 0.041(3) 0.007(3) -0.011(2) -0.003(3)
C22 0.057(4) 0.072(5) 0.041(4) -0.011(3) -0.014(3) -0.009(4)
C23 0.027(3) 0.023(3) 0.018(2) 0.0013(19) -0.001(2) -0.008(2)
C24 0.058(4) 0.033(3) 0.039(3) -0.009(3) 0.008(3) -0.026(3)
C25 0.052(4) 0.017(3) 0.038(3) -0.005(2) 0.001(3) -0.014(2)
C26 0.035(3) 0.049(4) 0.052(4) -0.011(3) -0.006(3) -0.015(3)
C27 0.046(4) 0.041(4) 0.062(4) -0.006(3) -0.008(3) -0.015(3)
C28 0.043(4) 0.060(5) 0.081(5) -0.010(4) -0.013(4) -0.013(3)
C29 0.058(5) 0.080(6) 0.090(6) 0.000(5) -0.024(5) -0.019(4)
C30 0.059(5) 0.070(5) 0.101(7) 0.011(5) -0.038(5) -0.022(4)
C31 0.093(7) 0.100(7) 0.069(5) 0.002(5) -0.029(5) -0.030(6)
C32 0.068(5) 0.091(6) 0.067(5) -0.011(4) -0.018(4) -0.033(5)
C33 0.036(3) 0.026(3) 0.026(3) -0.003(2) 0.006(2) -0.003(2)
C34 0.037(3) 0.026(3) 0.024(3) -0.003(2) 0.007(2) -0.013(2)
C35 0.068(4) 0.024(3) 0.024(3) -0.007(2) 0.010(3) -0.012(3)
C36 0.067(5) 0.048(4) 0.028(3) -0.010(3) -0.001(3) -0.011(3)
C37 0.071(5) 0.066(5) 0.061(5) -0.008(4) -0.004(4) -0.032(4)
C38 0.85(7) 0.75(6) 0.23(2) -0.29(3) 0.28(3) -0.76(6)
C39 0.076(5) 0.058(4) 0.034(3) -0.008(3) -0.010(3) -0.004(4)
C40 0.088(6) 0.057(4) 0.025(3) 0.000(3) 0.002(3) -0.014(4)
C41 0.086(5) 0.042(4) 0.026(3) -0.006(3) 0.013(3) -0.022(4)
C42 0.060(4) 0.026(3) 0.026(3) -0.005(2) 0.007(3) -0.010(3)
C43 0.059(4) 0.038(3) 0.035(3) -0.012(3) 0.019(3) -0.018(3)
C44 0.079(5) 0.052(4) 0.059(4) -0.008(3) 0.023(4) -0.032(4)
C45 0.023(3) 0.020(2) 0.019(2) -0.0034(19) -0.0024(19) -0.002(2)
C46 0.026(3) 0.030(3) 0.022(2) 0.002(2) 0.005(2) -0.007(2)
C47 0.031(3) 0.038(3) 0.016(2) 0.001(2) 0.003(2) -0.006(2)
C48 0.041(3) 0.030(3) 0.023(3) -0.006(2) -0.003(2) -0.006(2)
C49 0.035(3) 0.049(4) 0.026(3) -0.011(2) -0.007(2) -0.013(3)
C50 0.050(4) 0.093(6) 0.038(4) -0.004(3) -0.013(3) -0.031(4)
C51 0.050(5) 0.137(9) 0.055(5) -0.015(5) -0.010(4) -0.028(5)
C52 0.048(5) 0.114(8) 0.067(5) -0.027(5) -0.024(4) 0.005(5)
C53 0.092(7) 0.074(6) 0.069(5) -0.010(4) -0.050(5) 0.007(5)
C54 0.052(4) 0.055(4) 0.047(4) -0.003(3) -0.023(3) -0.015(3)
C55 0.021(3) 0.026(3) 0.024(2) -0.005(2) 0.000(2) -0.008(2)
C56 0.023(3) 0.019(3) 0.017(2) -0.0004(18) -0.0024(19) -0.005(2)
C57 0.022(3) 0.016(2) 0.025(2) -0.0049(19) 0.003(2) -0.004(2)
C58 0.029(3) 0.026(3) 0.025(3) -0.002(2) -0.002(2) -0.003(2)
C59 0.029(3) 0.082(5) 0.025(3) -0.008(3) -0.008(2) 0.003(3)
C60 0.054(4) 0.138(8) 0.031(4) 0.029(4) -0.008(3) -0.023(5)
C61 0.021(3) 0.037(3) 0.036(3) -0.002(2) -0.008(2) -0.010(2)
C62 0.020(3) 0.024(3) 0.039(3) -0.004(2) 0.002(2) -0.005(2)
C63 0.029(3) 0.027(3) 0.031(3) -0.005(2) 0.006(2) -0.006(2)
C64 0.023(3) 0.019(2) 0.026(3) -0.004(2) -0.001(2) -0.003(2)
C65 0.027(3) 0.034(3) 0.023(3) -0.002(2) 0.001(2) -0.001(2)
C66 0.038(3) 0.044(3) 0.035(3) -0.013(3) -0.006(2) -0.004(3)
C67 0.025(3) 0.022(3) 0.019(2) 0.0001(19) 0.001(2) -0.004(2)
C68 0.045(3) 0.016(3) 0.031(3) -0.004(2) -0.004(2) -0.008(2)
C69 0.037(3) 0.023(3) 0.038(3) -0.006(2) 0.002(2) -0.002(2)
C70 0.026(3) 0.025(3) 0.035(3) 0.003(2) 0.004(2) 0.001(2)
C71 0.027(3) 0.023(3) 0.045(3) 0.002(2) -0.007(2) -0.007(2)
C72 0.035(3) 0.037(3) 0.046(3) 0.001(3) -0.007(3) 0.002(3)
C73 0.049(4) 0.047(4) 0.057(4) 0.002(3) -0.018(3) -0.009(3)
C74 0.056(4) 0.042(4) 0.071(5) 0.014(3) -0.031(4) -0.013(3)
C75 0.032(3) 0.031(3) 0.089(5) 0.011(3) -0.021(3) 0.000(3)
C76 0.032(3) 0.030(3) 0.054(4) 0.002(3) -0.002(3) 0.002(3)
C77 0.024(3) 0.028(3) 0.022(2) -0.003(2) 0.003(2) -0.005(2)
C78 0.021(3) 0.022(3) 0.025(3) 0.002(2) 0.000(2) -0.001(2)
C79 0.032(3) 0.025(3) 0.018(2) -0.001(2) 0.005(2) -0.008(2)
C80 0.031(3) 0.025(3) 0.024(3) 0.000(2) 0.002(2) -0.006(2)
C81 0.030(3) 0.037(3) 0.034(3) 0.001(2) -0.003(2) -0.005(2)
C82 0.027(3) 0.060(4) 0.044(3) 0.005(3) -0.002(3) -0.001(3)
C83 0.035(3) 0.035(3) 0.025(3) -0.006(2) 0.004(2) 0.000(2)
C84 0.042(3) 0.043(3) 0.021(3) -0.010(2) -0.001(2) -0.003(3)
C85 0.037(3) 0.044(3) 0.024(3) -0.001(2) -0.006(2) -0.006(3)
C86 0.033(3) 0.028(3) 0.028(3) -0.002(2) -0.002(2) -0.004(2)
C87 0.030(3) 0.048(4) 0.040(3) -0.008(3) -0.005(2) 0.000(3)
C88 0.053(5) 0.046(4) 0.109(6) -0.014(4) -0.020(4) 0.011(4)
C111 0.062(5) 0.050(4) 0.076(5) 0.003(4) -0.014(4) -0.017(4)
C222 0.030(4) 0.083(6) 0.062(5) -0.017(4) -0.005(3) -0.013(4)
C333 0.044(4) 0.084(6) 0.073(5) 0.010(4) -0.005(4) 0.000(4)
C444 0.045(4) 0.042(4) 0.070(5) -0.002(3) -0.024(4) 0.005(3)
C555 0.082(6) 0.066(5) 0.069(5) -0.014(4) -0.023(4) -0.020(4)
C666 0.049(4) 0.075(6) 0.088(6) -0.037(5) -0.023(4) 0.010(4)
N111 0.040(4) 0.140(7) 0.077(5) -0.007(5) -0.014(3) -0.002(4)
N222 0.085(5) 0.077(5) 0.053(4) -0.006(3) -0.021(4) 0.015(4)
N333 0.100(6) 0.145(8) 0.091(6) -0.058(6) -0.039(5) 0.025(6)
O111 0.050(3) 0.035(2) 0.031(2) -0.0080(18) 0.0102(18) -0.006(2)
O222 0.047(2) 0.033(2) 0.0200(19) -0.0018(18) 0.0017(17) -0.015(2)

loop_
_atom_type_symbol
_atom_type_description
_atom_type_scat_dispersion_real
_atom_type_scat_dispersion_imag
_atom_type_scat_source
C C 0.0030 0.0020 'International Tables Vol C Tables 4.2.6.8 and 6.1.1.4'
H H 0.0000 0.0000 'International Tables Vol C Tables 4.2.6.8 and 6.1.1.4'
N N 0.0060 0.0030 'International Tables Vol C Tables 4.2.6.8 and 6.1.1.4'
O O 0.0110 0.0060 'International Tables Vol C Tables 4.2.6.8 and 6.1.1.4'
Ni Ni 0.3390 1.1120 'International Tables Vol C Tables 4.2.6.8 and 6.1.1.4'

loop_
_geom_angle_atom_site_label_1
_geom_angle_atom_site_label_2
_geom_angle_atom_site_label_3
_geom_angle
C23 Ni1 C1 95.1(2)
C23 Ni1 O2 86.79(17)
C1 Ni1 O2 178.03(18)
C23 Ni1 N3 175.14(18)
C1 Ni1 N3 89.63(18)
O2 Ni1 N3 88.47(15)
C45 Ni2 C67 93.65(19)
C45 Ni2 O4 177.67(17)
C67 Ni2 O4 88.49(16)
C45 Ni2 N9 88.85(18)
C67 Ni2 N9 174.93(19)
O4 Ni2 N9 88.95(14)
C34 O2 Ni1 124.9(3)
C78 O4 Ni2 125.3(3)
C1 N1 C2 110.4(4)
C1 N1 C4 128.1(4)
C2 N1 C4 121.4(4)
C1 N2 C3 111.5(4)
C1 N2 C11 124.0(4)
C3 N2 C11 124.5(4)
C12 N3 C13 115.5(4)
C12 N3 Ni1 125.8(3)
C13 N3 Ni1 118.6(3)
C23 N4 C24 109.9(4)
C23 N4 C26 125.4(4)
C24 N4 C26 124.7(5)
C23 N5 C25 112.2(4)
C23 N5 C33 121.2(4)
C25 N5 C33 126.0(4)
C34 N6 C35 119.1(5)
C45 N7 C47 110.4(4)
C45 N7 C48 127.3(4)
C47 N7 C48 122.2(4)
C45 N8 C46 111.9(4)
C45 N8 C55 123.0(4)
C46 N8 C55 125.0(4)
C56 N9 C57 116.4(4)
C56 N9 Ni2 125.0(3)
C57 N9 Ni2 118.5(3)
C67 N10 C69 110.3(4)
C67 N10 C70 126.8(4)
C69 N10 C70 122.6(4)
C67 N11 C68 111.1(4)
C67 N11 C77 122.6(4)
C68 N11 C77 125.7(4)
C78 N12 C79 119.7(4)
N2 C1 N1 104.5(4)
N2 C1 Ni1 120.7(3)
N1 C1 Ni1 134.7(4)
C3 C2 N1 107.4(4)
C3 C2 H2 126.3
N1 C2 H2 126.3
C2 C3 N2 106.2(4)
C2 C3 H3 126.9
N2 C3 H3 126.9
N1 C4 C5 113.3(4)
N1 C4 H4A 108.9
C5 C4 H4A 108.9
N1 C4 H4B 108.9
C5 C4 H4B 108.9
H4A C4 H4B 107.7
C6 C5 C10 120.0(6)
C6 C5 C4 120.1(6)
C10 C5 C4 119.8(5)
C7 C6 C5 123.0(8)
C7 C6 H6 118.5
C5 C6 H6 118.5
C6 C7 C8 118.6(8)
C6 C7 H7 120.7
C8 C7 H7 120.7
C9 C8 C7 118.5(8)
C9 C8 H8 120.8
C7 C8 H8 120.8
C8 C9 C10 120.1(9)
C8 C9 H9 119.9
C10 C9 H9 119.9
C5 C10 C9 119.7(7)
C5 C10 H10 120.2
C9 C10 H10 120.2
N2 C11 C12 110.7(4)
N2 C11 H11A 109.5
C12 C11 H11A 109.5
N2 C11 H11B 109.5
C12 C11 H11B 109.5
H11A C11 H11B 108.1
O1 C12 N3 126.9(4)
O1 C12 C11 116.5(4)
N3 C12 C11 116.6(4)
C14 C13 C20 121.2(4)
C14 C13 N3 120.5(4)
C20 C13 N3 118.3(4)
C13 C14 C17 118.5(5)
C13 C14 C15 122.5(4)
C17 C14 C15 119.0(5)
C14 C15 C16 114.2(5)
C14 C15 H15A 108.7
C16 C15 H15A 108.7
C14 C15 H15B 108.7
C16 C15 H15B 108.7
H15A C15 H15B 107.6
C15 C16 H16A 109.5
C15 C16 H16B 109.5
H16A C16 H16B 109.5
C15 C16 H16C 109.5
H16A C16 H16C 109.5
H16B C16 H16C 109.5
C18 C17 C14 120.3(5)
C18 C17 H17 119.8
C14 C17 H17 119.8
C17 C18 C19 121.2(5)
C17 C18 H18 119.4
C19 C18 H18 119.4
C18 C19 C20 120.0(6)
C18 C19 H19 120.0
C20 C19 H19 120.0
C19 C20 C13 118.7(5)
C19 C20 C21 119.9(5)
C13 C20 C21 121.4(4)
C20 C21 C22 113.8(5)
C20 C21 H21A 108.8
C22 C21 H21A 108.8
C20 C21 H21B 108.8
C22 C21 H21B 108.8
H21A C21 H21B 107.7
C21 C22 H22A 109.5
C21 C22 H22B 109.5
H22A C22 H22B 109.5
C21 C22 H22C 109.5
H22A C22 H22C 109.5
H22B C22 H22C 109.5
N5 C23 N4 104.9(4)
N5 C23 Ni1 120.5(3)
N4 C23 Ni1 134.6(4)
C25 C24 N4 108.6(5)
C25 C24 H24 125.7
N4 C24 H24 125.7
C24 C25 N5 104.5(5)
C24 C25 H25 127.8
N5 C25 H25 127.7
N4 C26 C27 111.8(5)
N4 C26 H26A 109.3
C27 C26 H26A 109.2
N4 C26 H26B 109.3
C27 C26 H26B 109.3
H26A C26 H26B 107.9
C32 C27 C28 117.7(7)
C32 C27 C26 123.7(6)
C28 C27 C26 118.5(6)
C29 C28 C27 121.7(8)
C29 C28 H28 119.1
C27 C28 H28 119.1
C28 C29 C30 119.9(8)
C28 C29 H29 120.1
C30 C29 H29 120.1
C31 C30 C29 121.2(8)
C31 C30 H30 119.4
C29 C30 H30 119.4
C30 C31 C32 118.6(9)
C30 C31 H31 120.7
C32 C31 H31 120.7
C27 C32 C31 120.8(8)
C27 C32 H32 119.6
C31 C32 H32 119.6
N5 C33 C34 107.6(4)
N5 C33 H33A 110.2
C34 C33 H33A 110.2
N5 C33 H33B 110.2
C34 C33 H33B 110.2
H33A C33 H33B 108.5
O2 C34 N6 126.9(5)
O2 C34 C33 116.7(4)
N6 C34 C33 116.4(5)
C36 C35 C42 122.3(5)
C36 C35 N6 120.5(5)
C42 C35 N6 116.9(6)
C35 C36 C39 117.4(6)
C35 C36 C37 120.9(6)
C39 C36 C37 121.7(7)
C38 C37 C36 121.4(11)
C37 C38 H38A 111.8
C37 C38 H38B 111.7
H38A C38 H38B 107.0
C37 C38 H38C 112.1
H38A C38 H38C 107.0
H38B C38 H38C 106.8
C40 C39 C36 122.2(7)
C40 C39 H39 118.9
C36 C39 H39 118.9
C39 C40 C41 119.4(6)
C39 C40 H40 120.3
C41 C40 H40 120.3
C42 C41 C40 120.9(6)
C42 C41 H41 119.6
C40 C41 H41 119.6
C41 C42 C35 117.7(7)
C41 C42 C43 124.1(6)
C35 C42 C43 118.2(5)
C42 C43 C44 114.4(6)
C42 C43 H43A 108.7
C44 C43 H43A 108.7
C42 C43 H43B 108.7
C44 C43 H43B 108.7
H43A C43 H43B 107.6
C43 C44 H44A 109.5
C43 C44 H44B 109.5
H44A C44 H44B 109.5
C43 C44 H44C 109.5
H44A C44 H44C 109.5
H44B C44 H44C 109.5
N8 C45 N7 104.4(4)
N8 C45 Ni2 120.3(3)
N7 C45 Ni2 135.3(4)
C47 C46 N8 106.5(4)
C47 C46 H46 126.8
N8 C46 H46 126.8
C46 C47 N7 106.8(4)
C46 C47 H47 126.6
N7 C47 H47 126.6
N7 C48 C49 113.4(4)
N7 C48 H48A 108.9
C49 C48 H48A 108.9
N7 C48 H48B 108.9
C49 C48 H48B 108.9
H48A C48 H48B 107.7
C54 C49 C50 118.9(6)
C54 C49 C48 120.3(5)
C50 C49 C48 120.8(6)
C51 C50 C49 120.2(7)
C51 C50 H50 119.9
C49 C50 H50 119.9
C52 C51 C50 121.0(8)
C52 C51 H51 119.5
C50 C51 H51 119.5
C51 C52 C53 119.7(8)
C51 C52 H52 120.2
C53 C52 H52 120.2
C52 C53 C54 121.1(8)
C52 C53 H53 119.4
C54 C53 H53 119.5
C49 C54 C53 119.1(7)
C49 C54 H54 120.5
C53 C54 H54 120.5
N8 C55 C56 112.0(4)
N8 C55 H55A 109.2
C56 C55 H55A 109.2
N8 C55 H55B 109.2
C56 C55 H55B 109.2
H55A C55 H55B 107.9
O3 C56 N9 126.0(4)
O3 C56 C55 117.9(4)
N9 C56 C55 116.1(4)
C58 C57 C64 121.5(4)
C58 C57 N9 118.4(4)
C64 C57 N9 120.1(4)
C57 C58 C61 118.9(4)
C57 C58 C59 122.1(4)
C61 C58 C59 119.0(5)
C58 C59 C60 112.2(6)
C58 C59 H59A 109.2
C60 C59 H59A 109.2
C58 C59 H59B 109.2
C60 C59 H59B 109.2
H59A C59 H59B 107.9
C59 C60 H60A 109.5
C59 C60 H60B 109.5
H60A C60 H60B 109.5
C59 C60 H60C 109.5
H60A C60 H60C 109.5
H60B C60 H60C 109.5
C62 C61 C58 120.1(5)
C62 C61 H61 120.0
C58 C61 H61 120.0
C63 C62 C61 120.1(5)
C63 C62 H62 120.0
C61 C62 H62 120.0
C62 C63 C64 121.4(5)
C62 C63 H63 119.3
C64 C63 H63 119.3
C63 C64 C57 118.1(5)
C63 C64 C65 119.2(4)
C57 C64 C65 122.7(4)
C66 C65 C64 111.6(4)
C66 C65 H65A 109.3
C64 C65 H65A 109.3
C66 C65 H65B 109.3
C64 C65 H65B 109.3
H65A C65 H65B 108.0
C65 C66 H66A 109.5
C65 C66 H66B 109.5
H66A C66 H66B 109.5
C65 C66 H66C 109.5
H66A C66 H66C 109.5
H66B C66 H66C 109.5
N10 C67 N11 105.7(4)
N10 C67 Ni2 135.0(4)
N11 C67 Ni2 119.3(3)
C69 C68 N11 105.3(4)
C69 C68 H68 127.4
N11 C68 H68 127.4
C68 C69 N10 107.7(4)
C68 C69 H69 126.2
N10 C69 H69 126.2
N10 C70 C71 111.9(4)
N10 C70 H70A 109.2
C71 C70 H70A 109.2
N10 C70 H70B 109.2
C71 C70 H70B 109.2
H70A C70 H70B 107.9
C76 C71 C72 119.3(5)
C76 C71 C70 120.7(5)
C72 C71 C70 120.0(5)
C71 C72 C73 119.9(6)
C71 C72 H72 120.1
C73 C72 H72 120.1
C74 C73 C72 120.3(6)
C74 C73 H73 119.9
C72 C73 H73 119.9
C75 C74 C73 119.3(6)
C75 C74 H74 120.4
C73 C74 H74 120.4
C76 C75 C74 120.7(6)
C76 C75 H75 119.7
C74 C75 H75 119.7
C75 C76 C71 120.6(6)
C75 C76 H76 119.7
C71 C76 H76 119.7
N11 C77 C78 107.5(4)
N11 C77 H77A 110.2
C78 C77 H77A 110.2
N11 C77 H77B 110.2
C78 C77 H77B 110.2
H77A C77 H77B 108.5
O4 C78 N12 126.3(5)
O4 C78 C77 117.3(4)
N12 C78 C77 116.4(4)
C86 C79 C80 121.5(4)
C86 C79 N12 121.1(4)
C80 C79 N12 117.0(5)
C83 C80 C79 117.1(5)
C83 C80 C81 123.7(5)
C79 C80 C81 119.1(4)
C80 C81 C82 116.1(5)
C80 C81 H81A 108.3
C82 C81 H81A 108.3
C80 C81 H81B 108.3
C82 C81 H81B 108.3
H81A C81 H81B 107.4
C81 C82 H82A 109.5
C81 C82 H82B 109.5
H82A C82 H82B 109.5
C81 C82 H82C 109.5
H82A C82 H82C 109.5
H82B C82 H82C 109.5
C84 C83 C80 121.8(5)
C84 C83 H83 119.1
C80 C83 H83 119.1
C83 C84 C85 120.7(5)
C83 C84 H84 119.6
C85 C84 H84 119.6
C84 C85 C86 120.2(5)
C84 C85 H85 119.9
C86 C85 H85 119.9
C79 C86 C85 118.6(5)
C79 C86 C87 121.6(5)
C85 C86 C87 119.7(5)
C88 C87 C86 112.7(5)
C88 C87 H87A 109.1
C86 C87 H87A 109.1
C88 C87 H87B 109.1
C86 C87 H87B 109.0
H87A C87 H87B 107.8
C87 C88 H88A 109.5
C87 C88 H88B 109.5
H88A C88 H88B 109.5
C87 C88 H88C 109.5
H88A C88 H88C 109.5
H88B C88 H88C 109.5
C222 C111 H11C 109.5
C222 C111 H11D 109.5
H11C C111 H11D 109.5
C222 C111 H11E 109.5
H11C C111 H11E 109.5
H11D C111 H11E 109.5
N111 C222 C111 178.7(9)
C444 C333 H33C 109.5
C444 C333 H33D 109.5
H33C C333 H33D 109.5
C444 C333 H33E 109.5
H33C C333 H33E 109.5
H33D C333 H33E 109.5
N222 C444 C333 178.1(8)
C666 C555 H55C 109.5
C666 C555 H55D 109.5
H55C C555 H55D 109.5
C666 C555 H55E 109.5
H55C C555 H55E 109.5
H55D C555 H55E 109.5
N333 C666 C555 178.8(10)
H444 O222 H333 108(6)

loop_
_geom_bond_atom_site_label_1
_geom_bond_atom_site_label_2
_geom_bond_distance
Ni1 C23 1.870(5)
Ni1 C1 1.876(5)
Ni1 O2 1.901(3)
Ni1 N3 1.928(4)
Ni2 C45 1.860(4)
Ni2 C67 1.891(5)
Ni2 O4 1.902(3)
Ni2 N9 1.938(4)
O1 C12 1.266(6)
O2 C34 1.278(6)
O3 C56 1.248(5)
O4 C78 1.291(6)
N1 C1 1.366(6)
N1 C2 1.373(6)
N1 C4 1.461(7)
N2 C1 1.334(6)
N2 C3 1.385(6)
N2 C11 1.457(6)
N3 C12 1.315(6)
N3 C13 1.428(6)
N4 C23 1.364(6)
N4 C24 1.369(7)
N4 C26 1.455(7)
N5 C23 1.335(6)
N5 C25 1.392(6)
N5 C33 1.446(6)
N6 C34 1.295(6)
N6 C35 1.441(7)
N7 C45 1.360(6)
N7 C47 1.396(6)
N7 C48 1.449(6)
N8 C45 1.346(6)
N8 C46 1.379(6)
N8 C55 1.462(6)
N9 C56 1.315(6)
N9 C57 1.447(6)
N10 C67 1.337(6)
N10 C69 1.380(6)
N10 C70 1.472(6)
N11 C67 1.356(6)
N11 C68 1.382(6)
N11 C77 1.457(6)
N12 C78 1.302(6)
N12 C79 1.424(6)
C2 C3 1.338(7)
C2 H2 0.9500
C3 H3 0.9500
C4 C5 1.522(8)
C4 H4A 0.9900
C4 H4B 0.9900
C5 C6 1.361(8)
C5 C10 1.366(9)
C6 C7 1.331(12)
C6 H6 0.9500
C7 C8 1.433(14)
C7 H7 0.9500
C8 C9 1.390(13)
C8 H8 0.9500
C9 C10 1.387(10)
C9 H9 0.9500
C10 H10 0.9500
C11 C12 1.527(7)
C11 H11A 0.9900
C11 H11B 0.9900
C13 C14 1.392(7)
C13 C20 1.409(7)
C14 C17 1.407(7)
C14 C15 1.508(8)
C15 C16 1.536(8)
C15 H15A 0.9900
C15 H15B 0.9900
C16 H16A 0.9800
C16 H16B 0.9800
C16 H16C 0.9800
C17 C18 1.373(8)
C17 H17 0.9500
C18 C19 1.386(8)
C18 H18 0.9500
C19 C20 1.395(7)
C19 H19 0.9500
C20 C21 1.518(7)
C21 C22 1.518(9)
C21 H21A 0.9900
C21 H21B 0.9900
C22 H22A 0.9800
C22 H22B 0.9800
C22 H22C 0.9800
C24 C25 1.354(8)
C24 H24 0.9500
C25 H25 0.9500
C26 C27 1.519(9)
C26 H26A 0.9900
C26 H26B 0.9900
C27 C32 1.350(10)
C27 C28 1.373(9)
C28 C29 1.342(10)
C28 H28 0.9500
C29 C30 1.352(11)
C29 H29 0.9500
C30 C31 1.333(12)
C30 H30 0.9500
C31 C32 1.407(11)
C31 H31 0.9500
C32 H32 0.9500
C33 C34 1.520(7)
C33 H33A 0.9900
C33 H33B 0.9900
C35 C36 1.370(9)
C35 C42 1.419(8)
C36 C39 1.407(9)
C36 C37 1.519(10)
C37 C38 1.132(16)
C38 H38A 0.9970
C38 H38B 0.9968
C38 H38C 0.9974
C39 C40 1.364(10)
C39 H39 0.9500
C40 C41 1.395(10)
C40 H40 0.9500
C41 C42 1.387(8)
C41 H41 0.9500
C42 C43 1.483(9)
C43 C44 1.529(8)
C43 H43A 0.9900
C43 H43B 0.9900
C44 H44A 0.9800
C44 H44B 0.9800
C44 H44C 0.9800
C46 C47 1.343(7)
C46 H46 0.9500
C47 H47 0.9500
C48 C49 1.504(8)
C48 H48A 0.9900
C48 H48B 0.9900
C49 C54 1.386(9)
C49 C50 1.399(8)
C50 C51 1.393(11)
C50 H50 0.9500
C51 C52 1.352(12)
C51 H51 0.9500
C52 C53 1.371(12)
C52 H52 0.9500
C53 C54 1.411(10)
C53 H53 0.9500
C54 H54 0.9500
C55 C56 1.525(6)
C55 H55A 0.9900
C55 H55B 0.9900
C57 C58 1.391(7)
C57 C64 1.396(6)
C58 C61 1.409(7)
C58 C59 1.516(7)
C59 C60 1.520(10)
C59 H59A 0.9900
C59 H59B 0.9900
C60 H60A 0.9800
C60 H60B 0.9800
C60 H60C 0.9800
C61 C62 1.385(7)
C61 H61 0.9500
C62 C63 1.379(7)
C62 H62 0.9500
C63 C64 1.400(7)
C63 H63 0.9500
C64 C65 1.524(7)
C65 C66 1.515(7)
C65 H65A 0.9900
C65 H65B 0.9900
C66 H66A 0.9800
C66 H66B 0.9800
C66 H66C 0.9800
C68 C69 1.362(8)
C68 H68 0.9500
C69 H69 0.9500
C70 C71 1.514(8)
C70 H70A 0.9900
C70 H70B 0.9900
C71 C76 1.380(8)
C71 C72 1.384(8)
C72 C73 1.391(9)
C72 H72 0.9500
C73 C74 1.383(9)
C73 H73 0.9500
C74 C75 1.375(10)
C74 H74 0.9500
C75 C76 1.373(9)
C75 H75 0.9500
C76 H76 0.9500
C77 C78 1.513(7)
C77 H77A 0.9900
C77 H77B 0.9900
C79 C86 1.396(7)
C79 C80 1.410(7)
C80 C83 1.401(7)
C80 C81 1.502(8)
C81 C82 1.526(8)
C81 H81A 0.9900
C81 H81B 0.9900
C82 H82A 0.9800
C82 H82B 0.9800
C82 H82C 0.9800
C83 C84 1.360(8)
C83 H83 0.9500
C84 C85 1.380(8)
C84 H84 0.9500
C85 C86 1.401(7)
C85 H85 0.9500
C86 C87 1.509(7)
C87 C88 1.506(9)
C87 H87A 0.9900
C87 H87B 0.9900
C88 H88A 0.9800
C88 H88B 0.9800
C88 H88C 0.9800
C111 C222 1.429(11)
C111 H11C 0.9800
C111 H11D 0.9800
C111 H11E 0.9800
C222 N111 1.145(10)
C333 C444 1.464(10)
C333 H33C 0.9800
C333 H33D 0.9800
C333 H33E 0.9800
C444 N222 1.126(9)
C555 C666 1.454(11)
C555 H55C 0.9800
C555 H55D 0.9800
C555 H55E 0.9800
C666 N333 1.140(10)
O111 H222 0.85(6)
O222 H444 0.77(5)
O222 H333 0.88(7)

loop_
_geom_torsion_atom_site_label_1
_geom_torsion_atom_site_label_2
_geom_torsion_atom_site_label_3
_geom_torsion_atom_site_label_4
_geom_torsion
C23 Ni1 O2 C34 41.5(4)
C1 Ni1 O2 C34 -124(6)
N3 Ni1 O2 C34 -139.5(4)
C45 Ni2 O4 C78 -167(4)
C67 Ni2 O4 C78 36.7(4)
N9 Ni2 O4 C78 -147.7(4)
C23 Ni1 N3 C12 -129(2)
C1 Ni1 N3 C12 38.8(4)
O2 Ni1 N3 C12 -141.8(4)
C23 Ni1 N3 C13 47(2)
C1 Ni1 N3 C13 -144.9(4)
O2 Ni1 N3 C13 34.6(4)
C45 Ni2 N9 C56 42.9(4)
C67 Ni2 N9 C56 -77(2)
O4 Ni2 N9 C56 -136.4(4)
C45 Ni2 N9 C57 -141.4(4)
C67 Ni2 N9 C57 99(2)
O4 Ni2 N9 C57 39.4(3)
C3 N2 C1 N1 -0.5(5)
C11 N2 C1 N1 -178.4(4)
C3 N2 C1 Ni1 176.5(4)
C11 N2 C1 Ni1 -1.4(6)
C2 N1 C1 N2 0.3(5)
C4 N1 C1 N2 177.7(5)
C2 N1 C1 Ni1 -176.0(4)
C4 N1 C1 Ni1 1.4(8)
C23 Ni1 C1 N2 143.0(4)
O2 Ni1 C1 N2 -51(6)
N3 Ni1 C1 N2 -35.9(4)
C23 Ni1 C1 N1 -41.1(5)
O2 Ni1 C1 N1 125(6)
N3 Ni1 C1 N1 139.9(5)
C1 N1 C2 C3 0.0(6)
C4 N1 C2 C3 -177.6(5)
N1 C2 C3 N2 -0.3(6)
C1 N2 C3 C2 0.5(6)
C11 N2 C3 C2 178.4(5)
C1 N1 C4 C5 -75.5(6)
C2 N1 C4 C5 101.7(5)
N1 C4 C5 C6 129.3(5)
N1 C4 C5 C10 -52.8(7)
C10 C5 C6 C7 -1.0(10)
C4 C5 C6 C7 176.9(6)
C5 C6 C7 C8 2.9(12)
C6 C7 C8 C9 -2.2(12)
C7 C8 C9 C10 -0.3(12)
C6 C5 C10 C9 -1.6(9)
C4 C5 C10 C9 -179.5(6)
C8 C9 C10 C5 2.2(11)
C1 N2 C11 C12 50.0(6)
C3 N2 C11 C12 -127.7(5)
C13 N3 C12 O1 -0.3(7)
Ni1 N3 C12 O1 176.1(4)
C13 N3 C12 C11 -178.8(4)
Ni1 N3 C12 C11 -2.4(6)
N2 C11 C12 O1 135.3(4)
N2 C11 C12 N3 -46.0(6)
C12 N3 C13 C14 78.4(6)
Ni1 N3 C13 C14 -98.4(5)
C12 N3 C13 C20 -102.9(5)
Ni1 N3 C13 C20 80.3(5)
C20 C13 C14 C17 1.3(7)
N3 C13 C14 C17 180.0(4)
C20 C13 C14 C15 -177.4(5)
N3 C13 C14 C15 1.3(7)
C13 C14 C15 C16 -105.5(6)
C17 C14 C15 C16 75.8(6)
C13 C14 C17 C18 -0.2(7)
C15 C14 C17 C18 178.5(5)
C14 C17 C18 C19 -1.5(8)
C17 C18 C19 C20 2.1(8)
C18 C19 C20 C13 -1.0(8)
C18 C19 C20 C21 178.6(5)
C14 C13 C20 C19 -0.7(7)
N3 C13 C20 C19 -179.4(4)
C14 C13 C20 C21 179.6(5)
N3 C13 C20 C21 1.0(7)
C19 C20 C21 C22 -101.3(6)
C13 C20 C21 C22 78.3(7)
C25 N5 C23 N4 -1.0(6)
C33 N5 C23 N4 -171.9(4)
C25 N5 C23 Ni1 176.1(4)
C33 N5 C23 Ni1 5.1(6)
C24 N4 C23 N5 -0.3(6)
C26 N4 C23 N5 177.4(5)
C24 N4 C23 Ni1 -176.8(4)
C26 N4 C23 Ni1 1.0(8)
C1 Ni1 C23 N5 135.3(4)
O2 Ni1 C23 N5 -44.2(4)
N3 Ni1 C23 N5 -57(2)
C1 Ni1 C23 N4 -48.7(5)
O2 Ni1 C23 N4 131.8(5)
N3 Ni1 C23 N4 119(2)
C23 N4 C24 C25 1.5(6)
C26 N4 C24 C25 -176.3(5)
N4 C24 C25 N5 -1.9(6)
C23 N5 C25 C24 1.8(6)
C33 N5 C25 C24 172.3(5)
C23 N4 C26 C27 -124.5(6)
C24 N4 C26 C27 53.0(8)
N4 C26 C27 C32 28.8(10)
N4 C26 C27 C28 -152.4(6)
C32 C27 C28 C29 0.6(12)
C26 C27 C28 C29 -178.3(7)
C27 C28 C29 C30 -2.3(13)
C28 C29 C30 C31 2.8(14)
C29 C30 C31 C32 -1.7(14)
C28 C27 C32 C31 0.6(12)
C26 C27 C32 C31 179.4(7)
C30 C31 C32 C27 0.0(14)
C23 N5 C33 C34 50.8(6)
C25 N5 C33 C34 -118.9(5)
Ni1 O2 C34 N6 -177.6(4)
Ni1 O2 C34 C33 1.6(7)
C35 N6 C34 O2 5.8(9)
C35 N6 C34 C33 -173.4(5)
N5 C33 C34 O2 -53.9(6)
N5 C33 C34 N6 125.4(5)
C34 N6 C35 C36 71.9(7)
C34 N6 C35 C42 -114.0(6)
C42 C35 C36 C39 2.8(8)
N6 C35 C36 C39 176.5(5)
C42 C35 C36 C37 -176.1(5)
N6 C35 C36 C37 -2.3(8)
C35 C36 C37 C38 109(3)
C39 C36 C37 C38 -70(3)
C35 C36 C39 C40 -0.7(9)
C37 C36 C39 C40 178.2(6)
C36 C39 C40 C41 -1.7(10)
C39 C40 C41 C42 2.0(10)
C40 C41 C42 C35 0.0(8)
C40 C41 C42 C43 179.3(6)
C36 C35 C42 C41 -2.5(8)
N6 C35 C42 C41 -176.4(5)
C36 C35 C42 C43 178.2(5)
N6 C35 C42 C43 4.2(7)
C41 C42 C43 C44 5.0(8)
C35 C42 C43 C44 -175.7(5)
C46 N8 C45 N7 0.6(5)
C55 N8 C45 N7 -176.8(4)
C46 N8 C45 Ni2 -177.3(3)
C55 N8 C45 Ni2 5.3(6)
C47 N7 C45 N8 -0.4(5)
C48 N7 C45 N8 176.1(4)
C47 N7 C45 Ni2 177.0(4)
C48 N7 C45 Ni2 -6.4(8)
C67 Ni2 C45 N8 134.0(4)
O4 Ni2 C45 N8 -22(5)
N9 Ni2 C45 N8 -41.6(4)
C67 Ni2 C45 N7 -43.1(5)
O4 Ni2 C45 N7 160(4)
N9 Ni2 C45 N7 141.3(5)
C45 N8 C46 C47 -0.5(6)
C55 N8 C46 C47 176.8(4)
N8 C46 C47 N7 0.2(6)
C45 N7 C47 C46 0.1(6)
C48 N7 C47 C46 -176.6(5)
C45 N7 C48 C49 -72.4(6)
C47 N7 C48 C49 103.7(5)
N7 C48 C49 C54 -61.6(6)
N7 C48 C49 C50 118.8(6)
C54 C49 C50 C51 2.8(9)
C48 C49 C50 C51 -177.6(6)
C49 C50 C51 C52 -1.2(12)
C50 C51 C52 C53 -0.7(13)
C51 C52 C53 C54 1.0(12)
C50 C49 C54 C53 -2.5(9)
C48 C49 C54 C53 177.9(5)
C52 C53 C54 C49 0.7(11)
C45 N8 C55 C56 46.4(6)
C46 N8 C55 C56 -130.7(5)
C57 N9 C56 O3 -2.0(7)
Ni2 N9 C56 O3 173.9(4)
C57 N9 C56 C55 179.1(4)
Ni2 N9 C56 C55 -5.0(6)
N8 C55 C56 O3 136.4(4)
N8 C55 C56 N9 -44.6(6)
C56 N9 C57 C58 -102.5(5)
Ni2 N9 C57 C58 81.3(5)
C56 N9 C57 C64 80.5(6)
Ni2 N9 C57 C64 -95.6(4)
C64 C57 C58 C61 -1.3(7)
N9 C57 C58 C61 -178.2(4)
C64 C57 C58 C59 -179.7(5)
N9 C57 C58 C59 3.4(7)
C57 C58 C59 C60 80.7(7)
C61 C58 C59 C60 -97.7(6)
C57 C58 C61 C62 2.4(7)
C59 C58 C61 C62 -179.2(5)
C58 C61 C62 C63 -1.7(8)
C61 C62 C63 C64 -0.1(8)
C62 C63 C64 C57 1.2(7)
C62 C63 C64 C65 -177.9(4)
C58 C57 C64 C63 -0.4(7)
N9 C57 C64 C63 176.4(4)
C58 C57 C64 C65 178.7(4)
N9 C57 C64 C65 -4.5(7)
C63 C64 C65 C66 74.7(6)
C57 C64 C65 C66 -104.4(5)
C69 N10 C67 N11 1.4(5)
C70 N10 C67 N11 174.4(4)
C69 N10 C67 Ni2 -175.1(4)
C70 N10 C67 Ni2 -2.0(8)
C68 N11 C67 N10 -0.9(5)
C77 N11 C67 N10 -172.5(4)
C68 N11 C67 Ni2 176.2(3)
C77 N11 C67 Ni2 4.6(6)
C45 Ni2 C67 N10 -44.5(5)
O4 Ni2 C67 N10 134.5(5)
N9 Ni2 C67 N10 75(2)
C45 Ni2 C67 N11 139.4(4)
O4 Ni2 C67 N11 -41.6(4)
N9 Ni2 C67 N11 -101(2)
C67 N11 C68 C69 0.2(6)
C77 N11 C68 C69 171.4(5)
N11 C68 C69 N10 0.7(6)
C67 N10 C69 C68 -1.3(6)
C70 N10 C69 C68 -174.7(5)
C67 N10 C70 C71 -103.1(6)
C69 N10 C70 C71 69.1(6)
N10 C70 C71 C76 -126.7(5)
N10 C70 C71 C72 54.3(6)
C76 C71 C72 C73 -0.9(8)
C70 C71 C72 C73 178.1(5)
C71 C72 C73 C74 1.4(9)
C72 C73 C74 C75 -0.8(9)
C73 C74 C75 C76 -0.3(9)
C74 C75 C76 C71 0.8(9)
C72 C71 C76 C75 -0.2(8)
C70 C71 C76 C75 -179.2(5)
C67 N11 C77 C78 49.8(6)
C68 N11 C77 C78 -120.4(5)
Ni2 O4 C78 N12 -172.8(4)
Ni2 O4 C78 C77 7.0(6)
C79 N12 C78 O4 1.7(8)
C79 N12 C78 C77 -178.1(4)
N11 C77 C78 O4 -55.7(6)
N11 C77 C78 N12 124.1(5)
C78 N12 C79 C86 78.4(6)
C78 N12 C79 C80 -108.2(5)
C86 C79 C80 C83 -1.8(7)
N12 C79 C80 C83 -175.1(4)
C86 C79 C80 C81 179.6(5)
N12 C79 C80 C81 6.2(7)
C83 C80 C81 C82 1.3(8)
C79 C80 C81 C82 179.9(5)
C79 C80 C83 C84 1.6(8)
C81 C80 C83 C84 -179.8(5)
C80 C83 C84 C85 -0.5(9)
C83 C84 C85 C86 -0.6(8)
C80 C79 C86 C85 0.8(7)
N12 C79 C86 C85 173.9(4)
C80 C79 C86 C87 -177.9(5)
N12 C79 C86 C87 -4.8(7)
C84 C85 C86 C79 0.4(8)
C84 C85 C86 C87 179.2(5)
C79 C86 C87 C88 83.7(7)
C85 C86 C87 C88 -95.0(7)
